data_4038852
loop_
_publ_author_name
'Hu, Sha'
'Lu, Zuolin'
'Liu, Minjie'
'Xu, Hanlin'
'Wu, Jiale'
'Chen, Fener'

_publ_section_title
;
 TfOH-Catalyzed Cascade C-H Activation/Lactonization of Phenols with
 alpha-Aryl-alpha-Diazoesters: Rapid Access to alpha-Aryl Benzofuranones.
;
_journal_name_full 'The Journal of organic chemistry'
_journal_paper_doi 10.1021/acs.joc.0c01583
_journal_year 2020
_chemical_formula_sum 'C15 H11 Br O2'
_chemical_formula_weight 303.15
_space_group_crystal_system monoclinic
_space_group_IT_number 14
_space_group_name_Hall '-P 2yn'
_space_group_name_H-M_alt 'P 1 21/n 1'
_atom_sites_solution_hydrogens geom
_audit_creation_method SHELXL-2016/6
_cell_angle_alpha 90
_cell_angle_beta 104.133(2)
_cell_angle_gamma 90
_cell_formula_units_Z 4
_cell_length_a 9.5102(5)
_cell_length_b 8.4541(5)
_cell_length_c 16.7220(9)
_cell_measurement_reflns_used 1214
_cell_measurement_temperature 173(2)
_cell_measurement_theta_max 32.24
_cell_measurement_theta_min 5.13
_cell_volume 1303.76(13)
_computing_cell_refinement 'Bruker SAINT'
_computing_data_collection 'Bruker APEX2'
_computing_data_reduction 'Bruker SAINT'
_computing_molecular_graphics 'Bruker SHELXTL'
_computing_publication_material 'Bruker SHELXTL'
_computing_structure_refinement 'SHELXL-2016/6 (Sheldrick, 2016)'
_computing_structure_solution 'SHELXT 2014/5 (Sheldrick, 2014)'
_diffrn_ambient_temperature 173(2)
_diffrn_measured_fraction_theta_full 0.995
_diffrn_measured_fraction_theta_max 0.995
_diffrn_measurement_device_type 'Bruker APEX-II CCD'
_diffrn_measurement_method '\f and \w scans'
_diffrn_radiation_type GaK\a
_diffrn_radiation_wavelength 1.34138
_diffrn_reflns_av_R_equivalents 0.0394
_diffrn_reflns_av_unetI/netI 0.0309
_diffrn_reflns_Laue_measured_fraction_full 0.995
_diffrn_reflns_Laue_measured_fraction_max 0.995
_diffrn_reflns_limit_h_max 11
_diffrn_reflns_limit_h_min -11
_diffrn_reflns_limit_k_max 10
_diffrn_reflns_limit_k_min -10
_diffrn_reflns_limit_l_max 20
_diffrn_reflns_limit_l_min -20
_diffrn_reflns_number 11571
_diffrn_reflns_point_group_measured_fraction_full 0.995
_diffrn_reflns_point_group_measured_fraction_max 0.995
_diffrn_reflns_theta_full 53.594
_diffrn_reflns_theta_max 56.463
_diffrn_reflns_theta_min 4.265
_exptl_absorpt_coefficient_mu 2.789
_exptl_absorpt_correction_T_max 0.751
_exptl_absorpt_correction_T_min 0.660
_exptl_absorpt_correction_type multi-scan
_exptl_absorpt_process_details sadabs
_exptl_crystal_colour colourless
_exptl_crystal_density_diffrn 1.544
_exptl_crystal_description block
_exptl_crystal_F_000 608
_exptl_crystal_size_max 0.100
_exptl_crystal_size_mid 0.100
_exptl_crystal_size_min 0.100
_refine_diff_density_max 0.854
_refine_diff_density_min -0.669
_refine_diff_density_rms 0.068
_refine_ls_extinction_method none
_refine_ls_goodness_of_fit_ref 1.044
_refine_ls_hydrogen_treatment constr
_refine_ls_matrix_type full
_refine_ls_number_parameters 164
_refine_ls_number_reflns 2617
_refine_ls_number_restraints 0
_refine_ls_restrained_S_all 1.044
_refine_ls_R_factor_all 0.0349
_refine_ls_R_factor_gt 0.0322
_refine_ls_shift/su_max 0.001
_refine_ls_shift/su_mean 0.000
_refine_ls_structure_factor_coef Fsqd
_refine_ls_weighting_details 'w=1/[\s^2^(Fo^2^)+(0.0394P)^2^+1.1492P] where P=(Fo^2^+2Fc^2^)/3'
_refine_ls_weighting_scheme calc
_refine_ls_wR_factor_gt 0.0835
_refine_ls_wR_factor_ref 0.0861
_reflns_Friedel_coverage 0.000
_reflns_number_gt 2429
_reflns_number_total 2617
_reflns_threshold_expression 'I > 2\s(I)'
_cod_data_source_file jo0c01583_si_002.cif
_cod_data_source_block ga_200602a_a
_cod_original_sg_symbol_H-M 'P 21/n'
_cod_database_code 4038852
_shelx_shelxl_version_number 2016/6
_shelx_space_group_comment
; 
The symmetry employed for this shelxl refinement is uniquely defined 
by the following loop, which should always be used as a source of 
symmetry information in preference to the above space-group names. 
They are only intended as comments. 
;
_shelx_estimated_absorpt_t_min 0.768
_shelx_estimated_absorpt_t_max 0.768

loop_
_space_group_symop_operation_xyz
'x, y, z'
'-x+1/2, y+1/2, -z+1/2'
'-x, -y, -z'
'x-1/2, -y-1/2, z-1/2'

loop_
_atom_site_label
_atom_site_type_symbol
_atom_site_fract_x
_atom_site_fract_y
_atom_site_fract_z
_atom_site_U_iso_or_equiv
_atom_site_adp_type
_atom_site_occupancy
_atom_site_site_symmetry_order
_atom_site_calc_flag
_atom_site_refinement_flags_posn
_atom_site_refinement_flags_adp
_atom_site_refinement_flags_occupancy
_atom_site_disorder_assembly
_atom_site_disorder_group
Br1 Br 0.71969(3) 0.57131(3) 0.06304(2) 0.04614(12) Uani 1 1 d . . . . .
O1 O 0.46103(17) 0.82192(17) 0.45998(9) 0.0328(3) Uani 1 1 d . . . . .
O2 O 0.31097(18) 0.7907(2) 0.33537(11) 0.0472(5) Uani 1 1 d . . . . .
C1 C 0.4133(2) 0.7437(3) 0.38665(13) 0.0298(4) Uani 1 1 d . . . . .
C2 C 0.5075(2) 0.5986(2) 0.38371(12) 0.0224(4) Uani 1 1 d . . . . .
H2 H 0.448357 0.501908 0.386518 0.027 Uiso 1 1 calc R U . . .
C3 C 0.6192(2) 0.6144(2) 0.46402(11) 0.0212(4) Uani 1 1 d . . . . .
C4 C 0.7395(2) 0.5248(2) 0.50031(13) 0.0260(4) Uani 1 1 d . . . . .
H4 H 0.765347 0.435675 0.472351 0.031 Uiso 1 1 calc R U . . .
C5 C 0.8229(2) 0.5665(3) 0.57849(14) 0.0320(5) Uani 1 1 d . . . . .
C6 C 0.7816(3) 0.6972(3) 0.61820(13) 0.0359(5) Uani 1 1 d . . . . .
H6 H 0.837364 0.724092 0.671720 0.043 Uiso 1 1 calc R U . . .
C7 C 0.6628(3) 0.7887(3) 0.58276(14) 0.0359(5) Uani 1 1 d . . . . .
H7 H 0.636680 0.878357 0.610213 0.043 Uiso 1 1 calc R U . . .
C8 C 0.5837(2) 0.7440(2) 0.50541(12) 0.0261(4) Uani 1 1 d . . . . .
C9 C 0.5598(2) 0.5910(2) 0.30550(12) 0.0204(4) Uani 1 1 d . . . . .
C10 C 0.4886(2) 0.4962(2) 0.24014(12) 0.0249(4) Uani 1 1 d . . . . .
H10 H 0.408109 0.434065 0.245452 0.030 Uiso 1 1 calc R U . . .
C11 C 0.5336(2) 0.4912(2) 0.16745(12) 0.0288(4) Uani 1 1 d . . . . .
H11 H 0.484323 0.426453 0.122933 0.035 Uiso 1 1 calc R U . . .
C12 C 0.6509(2) 0.5814(2) 0.16049(13) 0.0277(4) Uani 1 1 d . . . . .
C13 C 0.7228(2) 0.6770(3) 0.22403(14) 0.0336(5) Uani 1 1 d . . . . .
H13 H 0.802905 0.739313 0.218252 0.040 Uiso 1 1 calc R U . . .
C14 C 0.6770(2) 0.6813(3) 0.29644(13) 0.0295(4) Uani 1 1 d . . . . .
H14 H 0.726268 0.746903 0.340544 0.035 Uiso 1 1 calc R U . . .
C15 C 0.9540(3) 0.4691(4) 0.61949(18) 0.0491(7) Uani 1 1 d . . . . .
H15A H 1.034957 0.539730 0.643585 0.074 Uiso 1 1 calc R U . . .
H15B H 0.981083 0.400573 0.578428 0.074 Uiso 1 1 calc R U . . .
H15C H 0.930825 0.403968 0.663033 0.074 Uiso 1 1 calc R U . . .

loop_
_atom_site_aniso_label
_atom_site_aniso_U_11
_atom_site_aniso_U_22
_atom_site_aniso_U_33
_atom_site_aniso_U_23
_atom_site_aniso_U_13
_atom_site_aniso_U_12
Br1 0.0688(2) 0.04993(19) 0.02838(16) 0.00425(10) 0.02856(13) 0.01011(12)
O1 0.0441(8) 0.0289(7) 0.0288(8) 0.0034(6) 0.0152(6) 0.0126(6)
O2 0.0382(9) 0.0646(12) 0.0375(9) 0.0123(8) 0.0069(7) 0.0246(8)
C1 0.0312(10) 0.0362(11) 0.0254(10) 0.0081(8) 0.0134(8) 0.0092(9)
C2 0.0219(9) 0.0253(9) 0.0203(9) 0.0018(7) 0.0061(7) 0.0006(7)
C3 0.0242(9) 0.0229(8) 0.0177(9) 0.0013(7) 0.0075(7) -0.0031(7)
C4 0.0254(9) 0.0291(10) 0.0248(10) 0.0020(8) 0.0089(8) 0.0011(8)
C5 0.0268(10) 0.0377(12) 0.0289(11) 0.0077(9) 0.0016(8) -0.0084(8)
C6 0.0451(12) 0.0363(11) 0.0226(10) -0.0001(9) 0.0014(9) -0.0162(10)
C7 0.0585(14) 0.0243(10) 0.0264(11) -0.0052(8) 0.0133(10) -0.0081(10)
C8 0.0356(10) 0.0216(9) 0.0236(10) 0.0028(7) 0.0120(8) 0.0001(8)
C9 0.0218(9) 0.0224(8) 0.0173(9) 0.0024(7) 0.0050(7) 0.0018(7)
C10 0.0244(9) 0.0248(9) 0.0241(10) -0.0001(8) 0.0033(7) -0.0019(7)
C11 0.0376(11) 0.0270(10) 0.0198(9) -0.0031(8) 0.0031(8) 0.0024(8)
C12 0.0364(11) 0.0304(10) 0.0191(9) 0.0036(8) 0.0119(8) 0.0082(8)
C13 0.0344(11) 0.0400(12) 0.0299(11) 0.0001(9) 0.0146(9) -0.0090(9)
C14 0.0322(10) 0.0339(11) 0.0233(10) -0.0055(8) 0.0085(8) -0.0108(8)
C15 0.0305(12) 0.0644(17) 0.0451(15) 0.0141(13) -0.0045(11) 0.0000(11)

loop_
_atom_type_symbol
_atom_type_description
_atom_type_scat_dispersion_real
_atom_type_scat_dispersion_imag
_atom_type_scat_source
C C 0.0137 0.0067 'International Tables Vol C Tables 4.2.6.8 and 6.1.1.4'
H H 0.0000 0.0000 'International Tables Vol C Tables 4.2.6.8 and 6.1.1.4'
Br Br -0.9338 1.0006 'International Tables Vol C Tables 4.2.6.8 and 6.1.1.4'
O O 0.0389 0.0241 'International Tables Vol C Tables 4.2.6.8 and 6.1.1.4'

loop_
_geom_angle_atom_site_label_1
_geom_angle_atom_site_label_2
_geom_angle_atom_site_label_3
_geom_angle
_geom_angle_site_symmetry_1
_geom_angle_site_symmetry_3
_geom_angle_publ_flag
C1 O1 C8 108.09(15) . . ?
O2 C1 O1 121.0(2) . . ?
O2 C1 C2 128.6(2) . . ?
O1 C1 C2 110.35(16) . . ?
C3 C2 C9 117.90(16) . . ?
C3 C2 C1 101.09(16) . . ?
C9 C2 C1 112.47(16) . . ?
C3 C2 H2 108.3 . . ?
C9 C2 H2 108.3 . . ?
C1 C2 H2 108.3 . . ?
C8 C3 C4 119.46(18) . . ?
C8 C3 C2 108.25(17) . . ?
C4 C3 C2 132.27(18) . . ?
C3 C4 C5 119.4(2) . . ?
C3 C4 H4 120.3 . . ?
C5 C4 H4 120.3 . . ?
C6 C5 C4 118.9(2) . . ?
C6 C5 C15 120.8(2) . . ?
C4 C5 C15 120.2(2) . . ?
C7 C6 C5 122.5(2) . . ?
C7 C6 H6 118.8 . . ?
C5 C6 H6 118.8 . . ?
C6 C7 C8 116.8(2) . . ?
C6 C7 H7 121.6 . . ?
C8 C7 H7 121.6 . . ?
C3 C8 C7 122.89(19) . . ?
C3 C8 O1 112.11(17) . . ?
C7 C8 O1 124.99(19) . . ?
C14 C9 C10 118.75(18) . . ?
C14 C9 C2 120.91(17) . . ?
C10 C9 C2 120.32(17) . . ?
C11 C10 C9 120.78(18) . . ?
C11 C10 H10 119.6 . . ?
C9 C10 H10 119.6 . . ?
C12 C11 C10 119.13(18) . . ?
C12 C11 H11 120.4 . . ?
C10 C11 H11 120.4 . . ?
C13 C12 C11 121.27(19) . . ?
C13 C12 Br1 118.57(16) . . ?
C11 C12 Br1 120.14(16) . . ?
C12 C13 C14 119.17(19) . . ?
C12 C13 H13 120.4 . . ?
C14 C13 H13 120.4 . . ?
C13 C14 C9 120.90(19) . . ?
C13 C14 H14 119.5 . . ?
C9 C14 H14 119.5 . . ?
C5 C15 H15A 109.5 . . ?
C5 C15 H15B 109.5 . . ?
H15A C15 H15B 109.5 . . ?
C5 C15 H15C 109.5 . . ?
H15A C15 H15C 109.5 . . ?
H15B C15 H15C 109.5 . . ?

loop_
_geom_bond_atom_site_label_1
_geom_bond_atom_site_label_2
_geom_bond_distance
_geom_bond_site_symmetry_2
_geom_bond_publ_flag
Br1 C12 1.900(2) . ?
O1 C1 1.369(3) . ?
O1 C8 1.393(3) . ?
O2 C1 1.197(3) . ?
C1 C2 1.527(3) . ?
C2 C3 1.501(3) . ?
C2 C9 1.510(3) . ?
C2 H2 1.0000 . ?
C3 C8 1.381(3) . ?
C3 C4 1.383(3) . ?
C4 C5 1.399(3) . ?
C4 H4 0.9500 . ?
C5 C6 1.394(3) . ?
C5 C15 1.511(3) . ?
C6 C7 1.378(4) . ?
C6 H6 0.9500 . ?
C7 C8 1.381(3) . ?
C7 H7 0.9500 . ?
C9 C14 1.389(3) . ?
C9 C10 1.391(3) . ?
C10 C11 1.384(3) . ?
C10 H10 0.9500 . ?
C11 C12 1.380(3) . ?
C11 H11 0.9500 . ?
C12 C13 1.377(3) . ?
C13 C14 1.384(3) . ?
C13 H13 0.9500 . ?
C14 H14 0.9500 . ?
C15 H15A 0.9800 . ?
C15 H15B 0.9800 . ?
C15 H15C 0.9800 . ?

loop_
_geom_torsion_atom_site_label_1
_geom_torsion_atom_site_label_2
_geom_torsion_atom_site_label_3
_geom_torsion_atom_site_label_4
_geom_torsion
_geom_torsion_site_symmetry_1
_geom_torsion_site_symmetry_2
_geom_torsion_site_symmetry_3
_geom_torsion_site_symmetry_4
_geom_torsion_publ_flag
C8 O1 C1 O2 -177.8(2) . . . . ?
C8 O1 C1 C2 2.3(2) . . . . ?
O2 C1 C2 C3 176.8(2) . . . . ?
O1 C1 C2 C3 -3.2(2) . . . . ?
O2 C1 C2 C9 50.1(3) . . . . ?
O1 C1 C2 C9 -129.91(17) . . . . ?
C9 C2 C3 C8 126.04(18) . . . . ?
C1 C2 C3 C8 3.0(2) . . . . ?
C9 C2 C3 C4 -55.5(3) . . . . ?
C1 C2 C3 C4 -178.5(2) . . . . ?
C8 C3 C4 C5 0.3(3) . . . . ?
C2 C3 C4 C5 -178.0(2) . . . . ?
C3 C4 C5 C6 0.5(3) . . . . ?
C3 C4 C5 C15 179.4(2) . . . . ?
C4 C5 C6 C7 -1.1(3) . . . . ?
C15 C5 C6 C7 180.0(2) . . . . ?
C5 C6 C7 C8 0.9(3) . . . . ?
C4 C3 C8 C7 -0.6(3) . . . . ?
C2 C3 C8 C7 178.14(19) . . . . ?
C4 C3 C8 O1 179.28(17) . . . . ?
C2 C3 C8 O1 -2.0(2) . . . . ?
C6 C7 C8 C3 0.0(3) . . . . ?
C6 C7 C8 O1 -179.85(19) . . . . ?
C1 O1 C8 C3 -0.2(2) . . . . ?
C1 O1 C8 C7 179.7(2) . . . . ?
C3 C2 C9 C14 -37.3(3) . . . . ?
C1 C2 C9 C14 79.7(2) . . . . ?
C3 C2 C9 C10 144.44(18) . . . . ?
C1 C2 C9 C10 -98.5(2) . . . . ?
C14 C9 C10 C11 0.2(3) . . . . ?
C2 C9 C10 C11 178.48(17) . . . . ?
C9 C10 C11 C12 0.2(3) . . . . ?
C10 C11 C12 C13 -0.6(3) . . . . ?
C10 C11 C12 Br1 177.72(15) . . . . ?
C11 C12 C13 C14 0.6(3) . . . . ?
Br1 C12 C13 C14 -177.79(17) . . . . ?
C12 C13 C14 C9 -0.1(3) . . . . ?
C10 C9 C14 C13 -0.3(3) . . . . ?
C2 C9 C14 C13 -178.51(19) . . . . ?
